data_1543975
loop_
_publ_author_name
'Dai, Yi-Guo'
'Li, Wan-Shan'
'Pedpradab, Patchara'
'Liu, Jun-Jun'
'Wu, Jun'
'Shen, Li'

_publ_section_title
;
 Thaixylomolins O--R: four new limonoids from the Trang mangrove,
 Xylocarpus moluccensis
;
_journal_issue 89
_journal_name_full 'RSC Advances'
_journal_page_first 85978
_journal_page_last 85984
_journal_paper_doi 10.1039/C6RA14721F
_journal_volume 6
_journal_year 2016
_chemical_absolute_configuration ad
_chemical_formula_moiety 'C35 H40 O15, H0.5 O0.25'
_chemical_formula_sum 'C35 H40.5 O15.25'
_chemical_formula_weight 705.17
_chemical_name_systematic
; 
 ? 
;
_space_group_IT_number 19
_symmetry_cell_setting orthorhombic
_symmetry_space_group_name_Hall 'P 2ac 2ab'
_symmetry_space_group_name_H-M 'P 21 21 21'
_atom_sites_solution_hydrogens geom
_atom_sites_solution_primary direct
_atom_sites_solution_secondary difmap
_audit_creation_method SHELXL-97
_audit_update_record
;
2016-06-06 deposited with the CCDC.
2016-08-22 downloaded from the CCDC.
;
_cell_angle_alpha 90.00
_cell_angle_beta 90.00
_cell_angle_gamma 90.00
_cell_formula_units_Z 4
_cell_length_a 10.29210(10)
_cell_length_b 12.37110(10)
_cell_length_c 26.3067(2)
_cell_measurement_reflns_used 35082
_cell_measurement_temperature 150(2)
_cell_measurement_theta_max 66.9030
_cell_measurement_theta_min 3.5440
_cell_volume 3349.49(5)
_computing_cell_refinement 'Bruker FRAMBO'
_computing_data_collection 'Bruker FRAMBO'
_computing_data_reduction 'Bruker SAINT'
_computing_molecular_graphics 'Bruker SHELXTL'
_computing_publication_material 'Bruker SHELXTL'
_computing_structure_refinement 'SHELXL-97 (Sheldrick, 1997)'
_computing_structure_solution 'SHELXS-97 (Sheldrick, 1990)'
_diffrn_ambient_environment N~2~
_diffrn_ambient_temperature 150(2)
_diffrn_detector 'CCD plate'
_diffrn_detector_area_resol_mean 10.5058
_diffrn_detector_type Atlas
_diffrn_measured_fraction_theta_full 1.000
_diffrn_measured_fraction_theta_max 1.000
_diffrn_measurement_device 'four-circle diffractometer'
_diffrn_measurement_device_type 'Xcalibur, Atlas, Gemini ultra'
_diffrn_measurement_method '\w scans'
_diffrn_radiation_monochromator mirror
_diffrn_radiation_probe x-ray
_diffrn_radiation_type 'Cu K\a'
_diffrn_radiation_wavelength 1.54184
_diffrn_reflns_av_R_equivalents 0.0500
_diffrn_reflns_av_sigmaI/netI 0.0234
_diffrn_reflns_limit_h_max 12
_diffrn_reflns_limit_h_min -12
_diffrn_reflns_limit_k_max 14
_diffrn_reflns_limit_k_min -14
_diffrn_reflns_limit_l_max 31
_diffrn_reflns_limit_l_min -30
_diffrn_reflns_number 60282
_diffrn_reflns_theta_full 66.97
_diffrn_reflns_theta_max 66.97
_diffrn_reflns_theta_min 3.36
_diffrn_source 'sealed X-ray tube'
_diffrn_source_type 'Enhance Ultra (Cu) X-ray Source'
_exptl_absorpt_coefficient_mu 0.933
_exptl_absorpt_correction_T_max 0.7609
_exptl_absorpt_correction_T_min 0.7067
_exptl_absorpt_correction_type multi-scan
_exptl_absorpt_process_details
;
CrysAlisPro, Agilent Technologies,
Version 1.171.37.34 (release 22-05-2014 CrysAlis171 .NET)
(compiled May 22 2014,16:03:01)
Empirical absorption correction using spherical harmonics,
 implemented in SCALE3 ABSPACK scaling algorithm.
;
_exptl_crystal_colour colorless
_exptl_crystal_density_diffrn 1.398
_exptl_crystal_density_method 'not measured'
_exptl_crystal_description block
_exptl_crystal_F_000 1490
_exptl_crystal_size_max 0.40
_exptl_crystal_size_mid 0.35
_exptl_crystal_size_min 0.31
_refine_diff_density_max 0.205
_refine_diff_density_min -0.182
_refine_diff_density_rms 0.041
_refine_ls_abs_structure_details 'Flack H D (1983), Acta Cryst. A39, 876-881'
_refine_ls_abs_structure_Flack 0.02(3)
_refine_ls_extinction_method none
_refine_ls_goodness_of_fit_ref 1.051
_refine_ls_hydrogen_treatment constr
_refine_ls_matrix_type full
_refine_ls_number_parameters 464
_refine_ls_number_reflns 5976
_refine_ls_number_restraints 0
_refine_ls_restrained_S_all 1.051
_refine_ls_R_factor_all 0.0314
_refine_ls_R_factor_gt 0.0300
_refine_ls_shift/su_max 0.000
_refine_ls_shift/su_mean 0.000
_refine_ls_structure_factor_coef Fsqd
_refine_ls_weighting_details 'calc w=1/[\s^2^(Fo^2^)+(0.0479P)^2^+0.5749P] where P=(Fo^2^+2Fc^2^)/3'
_refine_ls_weighting_scheme calc
_refine_ls_wR_factor_gt 0.0766
_refine_ls_wR_factor_ref 0.0781
_reflns_number_gt 5773
_reflns_number_total 5976
_reflns_threshold_expression >2sigma(I)
_cod_data_source_file c6ra14721f2.cif
_cod_data_source_block ThaixylomolinO
_cod_depositor_comments
;
The following automatic conversions were performed:

'_symmetry_cell_setting' value 'Orthorhombic' changed to
'orthorhombic' according to
/usr/data/users/saulius/crontab/automatic-downloads/rss-feeds/RSC/lib/dictionaries/cif_core.dic
dictionary named 'cif_core.dic' version 2.4.2 from 2011-04-26.

Automatic conversion script
Id: cif_fix_values 4268 2015-11-12 08:31:59Z antanas 
;
_cod_original_sg_symbol_H-M P2(1)2(1)2(1)
_cod_original_formula_sum 'C35 H40.50 O15.25'
_cod_database_code 1543975

loop_
_symmetry_equiv_pos_as_xyz
'x, y, z'
'-x+1/2, -y, z+1/2'
'-x, y+1/2, -z+1/2'
'x+1/2, -y+1/2, -z'

loop_
_atom_site_label
_atom_site_type_symbol
_atom_site_fract_x
_atom_site_fract_y
_atom_site_fract_z
_atom_site_U_iso_or_equiv
_atom_site_adp_type
_atom_site_occupancy
_atom_site_symmetry_multiplicity
_atom_site_calc_flag
_atom_site_refinement_flags
O1W O 0.852(2) 0.828(2) 0.2695(9) 0.233(10) Uiso 0.25 1 d P
H1A H 0.8403 0.7828 0.2455 0.349 Uiso 0.25 1 d PR
H1B H 0.9181 0.8665 0.2632 0.349 Uiso 0.25 1 d PR
C1 C 0.50036(14) 0.04115(12) 0.06428(5) 0.0216(3) Uani 1 1 d .
C2 C 0.63809(14) 0.08327(12) 0.04928(5) 0.0204(3) Uani 1 1 d .
C3 C 0.71488(14) -0.02397(11) 0.04286(5) 0.0204(3) Uani 1 1 d .
H3 H 0.7295 -0.0364 0.0057 0.024 Uiso 1 1 calc R
C4 C 0.62320(14) -0.11213(12) 0.06260(5) 0.0216(3) Uani 1 1 d .
C5 C 0.60081(13) -0.08909(12) 0.12057(5) 0.0206(3) Uani 1 1 d .
H5 H 0.6844 -0.0621 0.1353 0.025 Uiso 1 1 calc R
C6 C 0.55832(15) -0.18824(12) 0.15115(6) 0.0243(3) Uani 1 1 d .
H6A H 0.5137 -0.1640 0.1825 0.029 Uiso 1 1 calc R
H6B H 0.4954 -0.2306 0.1308 0.029 Uiso 1 1 calc R
C7 C 0.67086(15) -0.25989(13) 0.16550(6) 0.0280(3) Uani 1 1 d .
C8 C 0.66462(14) 0.16811(12) 0.14241(5) 0.0213(3) Uani 1 1 d .
C9 C 0.54231(13) 0.09713(12) 0.15759(5) 0.0218(3) Uani 1 1 d .
C10 C 0.50064(13) 0.00662(11) 0.12114(5) 0.0206(3) Uani 1 1 d .
C11 C 0.55661(15) 0.06045(13) 0.21310(6) 0.0249(3) Uani 1 1 d .
H11A H 0.4721 0.0346 0.2263 0.030 Uiso 1 1 calc R
H11B H 0.6201 0.0006 0.2155 0.030 Uiso 1 1 calc R
C12 C 0.60352(15) 0.15718(14) 0.24416(5) 0.0266(3) Uani 1 1 d .
H12 H 0.5929 0.1391 0.2810 0.032 Uiso 1 1 calc R
C13 C 0.75035(14) 0.17633(12) 0.23396(5) 0.0239(3) Uani 1 1 d .
C14 C 0.77774(15) 0.14570(12) 0.17857(5) 0.0226(3) Uani 1 1 d .
C15 C 0.89191(16) 0.10424(14) 0.16627(6) 0.0306(3) Uani 1 1 d .
H15 H 0.9078 0.0843 0.1320 0.037 Uiso 1 1 calc R
C16 C 0.99525(17) 0.08813(17) 0.20430(7) 0.0387(4) Uani 1 1 d .
C17 C 0.82701(15) 0.09582(13) 0.26803(6) 0.0260(3) Uani 1 1 d .
H17 H 0.7904 0.0216 0.2634 0.031 Uiso 1 1 calc R
C18 C 0.79463(18) 0.29213(13) 0.24568(6) 0.0320(4) Uani 1 1 d .
H18A H 0.8898 0.2948 0.2465 0.048 Uiso 1 1 calc R
H18B H 0.7600 0.3144 0.2788 0.048 Uiso 1 1 calc R
H18C H 0.7624 0.3411 0.2192 0.048 Uiso 1 1 calc R
C19 C 0.36137(14) -0.02782(13) 0.13584(6) 0.0260(3) Uani 1 1 d .
H19A H 0.3588 -0.0467 0.1720 0.039 Uiso 1 1 calc R
H19B H 0.3356 -0.0907 0.1155 0.039 Uiso 1 1 calc R
H19C H 0.3013 0.0320 0.1293 0.039 Uiso 1 1 calc R
C20 C 0.82640(16) 0.12329(13) 0.32357(6) 0.0277(3) Uani 1 1 d .
C21 C 0.92421(18) 0.17121(17) 0.34956(6) 0.0385(4) Uani 1 1 d .
H21 H 1.0051 0.1919 0.3351 0.046 Uiso 1 1 calc R
C22 C 0.72488(18) 0.10706(14) 0.36018(6) 0.0312(3) Uani 1 1 d .
H22 H 0.6426 0.0748 0.3541 0.037 Uiso 1 1 calc R
C23 C 0.76783(19) 0.14582(15) 0.40442(6) 0.0357(4) Uani 1 1 d .
H23 H 0.7195 0.1456 0.4352 0.043 Uiso 1 1 calc R
C28 C 0.66584(16) -0.22541(13) 0.04859(6) 0.0272(3) Uani 1 1 d .
H28A H 0.6010 -0.2775 0.0606 0.041 Uiso 1 1 calc R
H28B H 0.7498 -0.2410 0.0646 0.041 Uiso 1 1 calc R
H28C H 0.6743 -0.2310 0.0116 0.041 Uiso 1 1 calc R
C29 C 0.49820(14) -0.06971(12) 0.03763(6) 0.0234(3) Uani 1 1 d .
H29A H 0.4208 -0.1131 0.0467 0.028 Uiso 1 1 calc R
H29B H 0.5058 -0.0637 0.0002 0.028 Uiso 1 1 calc R
C30 C 0.70061(14) 0.17060(11) 0.08403(5) 0.0208(3) Uani 1 1 d .
H30 H 0.7972 0.1652 0.0808 0.025 Uiso 1 1 calc R
C31 C 0.7360(2) -0.43765(16) 0.18531(9) 0.0494(5) Uani 1 1 d .
H31A H 0.8114 -0.4328 0.1627 0.074 Uiso 1 1 calc R
H31B H 0.7020 -0.5116 0.1849 0.074 Uiso 1 1 calc R
H31C H 0.7620 -0.4184 0.2200 0.074 Uiso 1 1 calc R
C32 C 0.50114(16) 0.26664(14) 0.18093(6) 0.0292(3) Uani 1 1 d .
C33 C 0.4216(2) 0.36719(15) 0.17429(7) 0.0402(4) Uani 1 1 d .
H33A H 0.4082 0.3808 0.1380 0.060 Uiso 1 1 calc R
H33B H 0.4674 0.4286 0.1895 0.060 Uiso 1 1 calc R
H33C H 0.3373 0.3579 0.1910 0.060 Uiso 1 1 calc R
C34 C 0.71506(16) 0.16653(13) -0.02880(6) 0.0270(3) Uani 1 1 d .
C35 C 0.66685(19) 0.21245(17) -0.07759(7) 0.0408(4) Uani 1 1 d .
H35A H 0.7360 0.2550 -0.0936 0.061 Uiso 1 1 calc R
H35B H 0.5917 0.2590 -0.0709 0.061 Uiso 1 1 calc R
H35C H 0.6411 0.1535 -0.1004 0.061 Uiso 1 1 calc R
C36 C 0.94014(15) -0.06825(13) 0.04206(6) 0.0269(3) Uani 1 1 d .
C37 C 1.06318(16) -0.05848(16) 0.07180(7) 0.0374(4) Uani 1 1 d .
H37A H 1.1313 -0.1017 0.0555 0.056 Uiso 1 1 calc R
H37B H 1.0488 -0.0848 0.1065 0.056 Uiso 1 1 calc R
H37C H 1.0902 0.0174 0.0729 0.056 Uiso 1 1 calc R
C38 C 0.7430(2) 0.35634(13) 0.07166(7) 0.0362(4) Uani 1 1 d .
C39 C 0.6872(3) 0.45768(16) 0.05004(8) 0.0573(6) Uani 1 1 d .
H39A H 0.7229 0.5202 0.0682 0.086 Uiso 1 1 calc R
H39B H 0.5925 0.4567 0.0538 0.086 Uiso 1 1 calc R
H39C H 0.7097 0.4628 0.0139 0.086 Uiso 1 1 calc R
O1 O 0.39788(10) 0.11134(9) 0.05216(4) 0.0264(2) Uani 1 1 d .
H1 H 0.4268 0.1642 0.0356 0.040 Uiso 1 1 calc R
O2 O 0.61447(10) 0.12841(8) -0.00079(4) 0.0233(2) Uani 1 1 d .
O3 O 0.82646(11) 0.16103(10) -0.01509(4) 0.0337(3) Uani 1 1 d .
O4 O 0.83900(9) -0.02368(8) 0.06790(4) 0.0214(2) Uani 1 1 d .
O5 O 0.93007(12) -0.10948(11) 0.00120(5) 0.0411(3) Uani 1 1 d .
O6 O 0.77852(13) -0.22792(11) 0.17508(6) 0.0491(4) Uani 1 1 d .
O7 O 0.63602(11) -0.36366(9) 0.16800(5) 0.0320(3) Uani 1 1 d .
O8 O 0.62200(11) 0.27564(8) 0.15570(4) 0.0257(2) Uani 1 1 d .
O9 O 0.44127(10) 0.17803(9) 0.15857(4) 0.0266(2) Uani 1 1 d .
O10 O 0.52345(11) 0.25045(10) 0.23326(4) 0.0307(3) Uani 1 1 d .
O11 O 1.10680(14) 0.07201(19) 0.19309(5) 0.0706(6) Uani 1 1 d .
O12 O 0.96349(10) 0.09503(11) 0.25374(4) 0.0332(3) Uani 1 1 d .
O13 O 0.89078(13) 0.18580(12) 0.39936(4) 0.0434(3) Uani 1 1 d .
O14 O 0.66023(11) 0.27238(9) 0.06340(4) 0.0272(2) Uani 1 1 d .
O15 O 0.84471(14) 0.34753(11) 0.09324(6) 0.0479(3) Uani 1 1 d .

loop_
_atom_site_aniso_label
_atom_site_aniso_U_11
_atom_site_aniso_U_22
_atom_site_aniso_U_33
_atom_site_aniso_U_23
_atom_site_aniso_U_13
_atom_site_aniso_U_12
C1 0.0162(7) 0.0267(7) 0.0220(7) 0.0014(6) -0.0009(5) 0.0020(6)
C2 0.0199(7) 0.0246(7) 0.0167(6) 0.0013(5) 0.0004(5) 0.0010(6)
C3 0.0166(7) 0.0253(7) 0.0194(6) -0.0020(5) -0.0010(5) -0.0008(6)
C4 0.0183(7) 0.0236(7) 0.0229(7) -0.0009(6) -0.0001(5) -0.0010(6)
C5 0.0169(7) 0.0237(7) 0.0212(7) -0.0003(6) -0.0006(5) -0.0004(6)
C6 0.0202(7) 0.0265(7) 0.0261(7) 0.0039(6) 0.0008(6) 0.0000(6)
C7 0.0244(8) 0.0304(8) 0.0291(8) 0.0063(6) -0.0004(6) -0.0008(6)
C8 0.0223(7) 0.0203(7) 0.0214(7) -0.0020(5) -0.0004(6) 0.0033(6)
C9 0.0158(7) 0.0268(7) 0.0230(7) -0.0010(6) 0.0010(5) 0.0054(6)
C10 0.0164(7) 0.0239(7) 0.0214(7) 0.0016(6) 0.0010(5) 0.0015(6)
C11 0.0187(7) 0.0335(8) 0.0225(7) 0.0012(6) 0.0028(6) 0.0026(6)
C12 0.0240(8) 0.0356(8) 0.0202(7) -0.0025(6) -0.0001(6) 0.0089(7)
C13 0.0229(8) 0.0273(7) 0.0215(7) -0.0030(6) -0.0016(6) 0.0045(6)
C14 0.0224(7) 0.0226(7) 0.0227(7) -0.0020(6) -0.0020(6) -0.0006(6)
C15 0.0250(8) 0.0431(9) 0.0235(7) -0.0091(7) -0.0032(6) 0.0056(7)
C16 0.0247(9) 0.0627(12) 0.0286(8) -0.0109(8) -0.0045(7) 0.0100(8)
C17 0.0222(7) 0.0310(8) 0.0248(7) -0.0030(6) -0.0027(6) 0.0062(6)
C18 0.0387(9) 0.0306(8) 0.0267(8) -0.0069(6) -0.0057(7) 0.0043(7)
C19 0.0178(7) 0.0349(8) 0.0253(7) 0.0023(6) 0.0021(6) -0.0001(6)
C20 0.0287(8) 0.0300(8) 0.0243(8) -0.0008(6) -0.0035(6) 0.0041(6)
C21 0.0326(9) 0.0579(11) 0.0251(8) -0.0061(8) -0.0032(7) 0.0001(8)
C22 0.0364(9) 0.0312(8) 0.0259(8) 0.0040(6) -0.0017(7) -0.0023(7)
C23 0.0410(10) 0.0413(9) 0.0249(8) 0.0016(7) 0.0015(7) 0.0019(8)
C28 0.0286(8) 0.0245(7) 0.0285(8) -0.0031(6) 0.0017(6) -0.0015(6)
C29 0.0195(7) 0.0280(8) 0.0228(7) -0.0003(6) -0.0018(6) -0.0024(6)
C30 0.0223(7) 0.0191(7) 0.0210(7) 0.0005(5) 0.0004(5) 0.0002(6)
C31 0.0375(10) 0.0356(10) 0.0752(14) 0.0165(9) -0.0100(10) 0.0057(8)
C32 0.0285(8) 0.0343(8) 0.0249(7) -0.0070(6) -0.0028(6) 0.0120(7)
C33 0.0420(10) 0.0393(10) 0.0391(9) -0.0123(8) -0.0107(8) 0.0214(8)
C34 0.0279(8) 0.0293(8) 0.0237(7) 0.0013(6) 0.0034(6) -0.0032(7)
C35 0.0370(9) 0.0559(12) 0.0295(9) 0.0161(8) -0.0027(7) -0.0115(9)
C36 0.0203(7) 0.0281(8) 0.0325(8) -0.0022(6) 0.0026(6) 0.0022(6)
C37 0.0222(8) 0.0461(10) 0.0438(9) -0.0111(8) -0.0046(7) 0.0065(7)
C38 0.0508(12) 0.0241(8) 0.0337(9) -0.0003(7) 0.0127(8) -0.0039(8)
C39 0.0963(19) 0.0263(9) 0.0492(11) 0.0058(8) 0.0060(12) 0.0023(11)
O1 0.0197(5) 0.0319(6) 0.0275(5) 0.0057(4) -0.0013(4) 0.0058(4)
O2 0.0222(5) 0.0290(6) 0.0187(5) 0.0035(4) -0.0008(4) -0.0007(4)
O3 0.0249(6) 0.0448(7) 0.0314(6) 0.0070(5) 0.0020(5) -0.0029(5)
O4 0.0154(5) 0.0259(5) 0.0228(5) -0.0015(4) -0.0004(4) 0.0016(4)
O5 0.0252(6) 0.0601(8) 0.0381(7) -0.0203(6) 0.0005(5) 0.0085(6)
O6 0.0262(6) 0.0417(7) 0.0793(10) 0.0212(7) -0.0169(6) -0.0057(6)
O7 0.0264(6) 0.0273(6) 0.0423(6) 0.0071(5) -0.0030(5) 0.0022(4)
O8 0.0288(6) 0.0230(5) 0.0251(5) -0.0037(4) -0.0006(4) 0.0071(4)
O9 0.0200(5) 0.0339(6) 0.0260(5) -0.0055(4) -0.0012(4) 0.0103(4)
O10 0.0285(6) 0.0404(7) 0.0232(5) -0.0079(5) -0.0017(4) 0.0153(5)
O11 0.0250(7) 0.1501(18) 0.0369(7) -0.0235(9) -0.0049(5) 0.0283(9)
O12 0.0217(6) 0.0525(7) 0.0253(5) -0.0069(5) -0.0055(4) 0.0095(5)
O13 0.0403(7) 0.0642(9) 0.0256(6) -0.0098(6) -0.0061(5) -0.0031(6)
O14 0.0358(6) 0.0219(5) 0.0239(5) 0.0024(4) -0.0010(4) 0.0030(5)
O15 0.0412(8) 0.0348(7) 0.0676(9) -0.0066(6) 0.0035(7) -0.0116(6)

loop_
_atom_type_symbol
_atom_type_description
_atom_type_scat_dispersion_real
_atom_type_scat_dispersion_imag
_atom_type_scat_source
C C 0.0181 0.0091 'International Tables Vol C Tables 4.2.6.8 and 6.1.1.4'
H H 0.0000 0.0000 'International Tables Vol C Tables 4.2.6.8 and 6.1.1.4'
O O 0.0492 0.0322 'International Tables Vol C Tables 4.2.6.8 and 6.1.1.4'

loop_
_geom_angle_atom_site_label_1
_geom_angle_atom_site_label_2
_geom_angle_atom_site_label_3
_geom_angle
O1 C1 C29 115.90(12)
O1 C1 C10 112.95(11)
C29 C1 C10 101.14(11)
O1 C1 C2 114.75(12)
C29 C1 C2 101.26(11)
C10 C1 C2 109.46(11)
O2 C2 C3 108.38(11)
O2 C2 C30 109.61(11)
C3 C2 C30 116.54(11)
O2 C2 C1 101.88(10)
C3 C2 C1 101.80(11)
C30 C2 C1 117.34(12)
O4 C3 C4 113.18(11)
O4 C3 C2 113.60(11)
C4 C3 C2 104.93(11)
C28 C4 C3 113.44(12)
C28 C4 C29 117.04(13)
C3 C4 C29 97.33(11)
C28 C4 C5 116.58(12)
C3 C4 C5 106.88(11)
C29 C4 C5 103.33(11)
C6 C5 C4 114.04(12)
C6 C5 C10 114.31(12)
C4 C5 C10 104.05(11)
C7 C6 C5 112.54(12)
O6 C7 O7 123.59(15)
O6 C7 C6 124.55(15)
O7 C7 C6 111.83(13)
O8 C8 C14 104.35(11)
O8 C8 C30 106.77(11)
C14 C8 C30 115.45(12)
O8 C8 C9 102.01(11)
C14 C8 C9 110.33(11)
C30 C8 C9 116.20(12)
O9 C9 C10 108.39(11)
O9 C9 C11 104.88(11)
C10 C9 C11 113.90(12)
O9 C9 C8 101.09(11)
C10 C9 C8 117.92(11)
C11 C9 C8 109.07(11)
C9 C10 C19 107.69(11)
C9 C10 C1 113.63(12)
C19 C10 C1 108.35(11)
C9 C10 C5 111.87(11)
C19 C10 C5 113.82(12)
C1 C10 C5 101.49(11)
C12 C11 C9 107.90(12)
O10 C12 C11 109.81(12)
O10 C12 C13 113.48(13)
C11 C12 C13 109.55(12)
C14 C13 C18 111.56(13)
C14 C13 C12 107.80(12)
C18 C13 C12 113.37(13)
C14 C13 C17 107.25(12)
C18 C13 C17 109.35(12)
C12 C13 C17 107.24(12)
C15 C14 C8 126.51(13)
C15 C14 C13 119.48(13)
C8 C14 C13 114.01(12)
C14 C15 C16 121.86(14)
O11 C16 O12 118.72(15)
O11 C16 C15 123.04(16)
O12 C16 C15 118.22(14)
O12 C17 C20 104.91(12)
O12 C17 C13 110.21(13)
C20 C17 C13 114.47(13)
C21 C20 C22 105.30(14)
C21 C20 C17 126.02(15)
C22 C20 C17 128.68(15)
C20 C21 O13 110.78(16)
C23 C22 C20 107.09(16)
C22 C23 O13 110.63(15)
C4 C29 C1 95.59(11)
O14 C30 C2 105.54(11)
O14 C30 C8 108.50(11)
C2 C30 C8 117.45(12)
O9 C32 O10 111.96(14)
O9 C32 O8 104.69(12)
O10 C32 O8 109.04(12)
O9 C32 C33 111.31(13)
O10 C32 C33 108.70(13)
O8 C32 C33 111.10(15)
O3 C34 O2 123.01(14)
O3 C34 C35 126.68(15)
O2 C34 C35 110.30(14)
O5 C36 O4 123.81(14)
O5 C36 C37 125.42(14)
O4 C36 C37 110.77(13)
O15 C38 O14 123.66(16)
O15 C38 C39 126.48(19)
O14 C38 C39 109.85(18)
C34 O2 C2 119.96(11)
C36 O4 C3 116.77(11)
C7 O7 C31 115.60(13)
C32 O8 C8 107.96(11)
C32 O9 C9 103.61(11)
C32 O10 C12 113.55(11)
C16 O12 C17 119.06(12)
C23 O13 C21 106.20(14)
C38 O14 C30 115.38(12)

loop_
_geom_bond_atom_site_label_1
_geom_bond_atom_site_label_2
_geom_bond_distance
C1 O1 1.4029(18)
C1 C29 1.540(2)
C1 C10 1.5555(19)
C1 C2 1.561(2)
C2 O2 1.4511(17)
C2 C3 1.553(2)
C2 C30 1.555(2)
C3 O4 1.4372(17)
C3 C4 1.533(2)
C4 C28 1.514(2)
C4 C29 1.537(2)
C4 C5 1.5685(19)
C5 C6 1.531(2)
C5 C10 1.5700(19)
C6 C7 1.507(2)
C7 O6 1.203(2)
C7 O7 1.334(2)
C8 O8 1.4436(17)
C8 C14 1.529(2)
C8 C30 1.5802(19)
C8 C9 1.586(2)
C9 O9 1.4435(17)
C9 C10 1.535(2)
C9 C11 1.536(2)
C10 C19 1.5445(19)
C11 C12 1.527(2)
C12 O10 1.4466(19)
C12 C13 1.553(2)
C13 C14 1.532(2)
C13 C18 1.535(2)
C13 C17 1.555(2)
C14 C15 1.322(2)
C15 C16 1.474(2)
C16 O11 1.202(2)
C16 O12 1.344(2)
C17 O12 1.4541(19)
C17 C20 1.500(2)
C20 C21 1.354(2)
C20 C22 1.435(2)
C21 O13 1.367(2)
C22 C23 1.334(2)
C23 O13 1.365(2)
C30 O14 1.4327(17)
C31 O7 1.450(2)
C32 O9 1.388(2)
C32 O10 1.4099(19)
C32 O8 1.414(2)
C32 C33 1.499(2)
C34 O3 1.204(2)
C34 O2 1.3554(19)
C34 C35 1.489(2)
C36 O5 1.194(2)
C36 O4 1.3599(18)
C36 C37 1.493(2)
C38 O15 1.196(2)
C38 O14 1.361(2)
C38 C39 1.492(3)

loop_
_geom_hbond_atom_site_label_D
_geom_hbond_atom_site_label_H
_geom_hbond_atom_site_label_A
_geom_hbond_distance_DH
_geom_hbond_distance_HA
_geom_hbond_distance_DA
_geom_hbond_angle_DHA
_geom_hbond_site_symmetry_A
O1 H1 O3 0.84 2.46 3.0694(16) 130.6 4_455
O1 H1 O2 0.84 2.20 2.6370(15) 112.3 .
O1W H1A O6 0.85 1.96 2.69(2) 142.1 1_565

loop_
_geom_torsion_atom_site_label_1
_geom_torsion_atom_site_label_2
_geom_torsion_atom_site_label_3
_geom_torsion_atom_site_label_4
_geom_torsion
O1 C1 C2 O2 -42.37(15)
C29 C1 C2 O2 83.23(12)
C10 C1 C2 O2 -170.56(11)
O1 C1 C2 C3 -154.27(11)
C29 C1 C2 C3 -28.67(13)
C10 C1 C2 C3 77.54(13)
O1 C1 C2 C30 77.29(15)
C29 C1 C2 C30 -157.11(12)
C10 C1 C2 C30 -50.90(16)
O2 C2 C3 O4 120.21(12)
C30 C2 C3 O4 -3.92(17)
C1 C2 C3 O4 -132.87(11)
O2 C2 C3 C4 -115.65(12)
C30 C2 C3 C4 120.21(13)
C1 C2 C3 C4 -8.74(13)
O4 C3 C4 C28 -69.13(15)
C2 C3 C4 C28 166.47(12)
O4 C3 C4 C29 167.13(11)
C2 C3 C4 C29 42.73(13)
O4 C3 C4 C5 60.75(14)
C2 C3 C4 C5 -63.65(13)
C28 C4 C5 C6 -29.16(17)
C3 C4 C5 C6 -157.23(12)
C29 C4 C5 C6 100.71(14)
C28 C4 C5 C10 -154.35(12)
C3 C4 C5 C10 77.58(13)
C29 C4 C5 C10 -24.48(14)
C4 C5 C6 C7 80.96(16)
C10 C5 C6 C7 -159.49(12)
C5 C6 C7 O6 33.6(2)
C5 C6 C7 O7 -148.50(13)
O8 C8 C9 O9 19.97(12)
C14 C8 C9 O9 130.40(12)
C30 C8 C9 O9 -95.72(13)
O8 C8 C9 C10 137.86(12)
C14 C8 C9 C10 -111.71(14)
C30 C8 C9 C10 22.17(17)
O8 C8 C9 C11 -90.19(13)
C14 C8 C9 C11 20.24(15)
C30 C8 C9 C11 154.12(12)
O9 C9 C10 C19 -50.28(14)
C11 C9 C10 C19 66.04(14)
C8 C9 C10 C19 -164.21(12)
O9 C9 C10 C1 69.73(14)
C11 C9 C10 C1 -173.94(11)
C8 C9 C10 C1 -44.20(16)
O9 C9 C10 C5 -176.07(11)
C11 C9 C10 C5 -59.74(15)
C8 C9 C10 C5 70.00(15)
O1 C1 C10 C9 -72.35(15)
C29 C1 C10 C9 163.12(11)
C2 C1 C10 C9 56.82(15)
O1 C1 C10 C19 47.29(16)
C29 C1 C10 C19 -77.24(13)
C2 C1 C10 C19 176.47(12)
O1 C1 C10 C5 167.40(12)
C29 C1 C10 C5 42.87(13)
C2 C1 C10 C5 -63.43(14)
C6 C5 C10 C9 102.47(14)
C4 C5 C10 C9 -132.52(12)
C6 C5 C10 C19 -19.89(17)
C4 C5 C10 C19 105.13(13)
C6 C5 C10 C1 -136.05(12)
C4 C5 C10 C1 -11.03(13)
O9 C9 C11 C12 -63.94(14)
C10 C9 C11 C12 177.71(12)
C8 C9 C11 C12 43.67(14)
C9 C11 C12 O10 49.39(15)
C9 C11 C12 C13 -75.87(14)
O10 C12 C13 C14 -89.47(14)
C11 C12 C13 C14 33.65(16)
O10 C12 C13 C18 34.54(17)
C11 C12 C13 C18 157.65(13)
O10 C12 C13 C17 155.34(11)
C11 C12 C13 C17 -81.55(14)
O8 C8 C14 C15 -133.83(16)
C30 C8 C14 C15 -17.0(2)
C9 C8 C14 C15 117.28(17)
O8 C8 C14 C13 45.98(16)
C30 C8 C14 C13 162.83(12)
C9 C8 C14 C13 -62.92(15)
C18 C13 C14 C15 87.63(18)
C12 C13 C14 C15 -147.28(15)
C17 C13 C14 C15 -32.1(2)
C18 C13 C14 C8 -92.19(15)
C12 C13 C14 C8 32.90(17)
C17 C13 C14 C8 148.09(13)
C8 C14 C15 C16 178.74(16)
C13 C14 C15 C16 -1.1(3)
C14 C15 C16 O11 -164.3(2)
C14 C15 C16 O12 13.7(3)
C14 C13 C17 O12 53.92(16)
C18 C13 C17 O12 -67.20(16)
C12 C13 C17 O12 169.49(12)
C14 C13 C17 C20 171.88(13)
C18 C13 C17 C20 50.75(18)
C12 C13 C17 C20 -72.56(17)
O12 C17 C20 C21 19.6(2)
C13 C17 C20 C21 -101.3(2)
O12 C17 C20 C22 -161.41(16)
C13 C17 C20 C22 77.7(2)
C22 C20 C21 O13 0.0(2)
C17 C20 C21 O13 179.15(15)
C21 C20 C22 C23 0.2(2)
C17 C20 C22 C23 -178.93(16)
C20 C22 C23 O13 -0.3(2)
C28 C4 C29 C1 179.42(13)
C3 C4 C29 C1 -59.52(12)
C5 C4 C29 C1 49.83(12)
O1 C1 C29 C4 -179.97(12)
C10 C1 C29 C4 -57.47(12)
C2 C1 C29 C4 55.20(12)
O2 C2 C30 O14 25.29(14)
C3 C2 C30 O14 148.80(12)
C1 C2 C30 O14 -90.18(14)
O2 C2 C30 C8 146.33(11)
C3 C2 C30 C8 -90.16(15)
C1 C2 C30 C8 30.86(18)
O8 C8 C30 O14 -8.59(15)
C14 C8 C30 O14 -124.06(13)
C9 C8 C30 O14 104.40(13)
O8 C8 C30 C2 -128.07(13)
C14 C8 C30 C2 116.45(14)
C9 C8 C30 C2 -15.08(18)
O3 C34 O2 C2 3.2(2)
C35 C34 O2 C2 -177.80(13)
C3 C2 O2 C34 -67.99(16)
C30 C2 O2 C34 60.18(16)
C1 C2 O2 C34 -174.85(12)
O5 C36 O4 C3 -2.3(2)
C37 C36 O4 C3 177.87(13)
C4 C3 O4 C36 102.29(14)
C2 C3 O4 C36 -138.17(13)
O6 C7 O7 C31 2.4(3)
C6 C7 O7 C31 -175.54(15)
O9 C32 O8 C8 -32.80(14)
O10 C32 O8 C8 87.16(14)
C33 C32 O8 C8 -153.06(13)
C14 C8 O8 C32 -108.15(12)
C30 C8 O8 C32 129.14(12)
C9 C8 O8 C32 6.75(13)
O10 C32 O9 C9 -71.48(14)
O8 C32 O9 C9 46.51(14)
C33 C32 O9 C9 166.63(14)
C10 C9 O9 C32 -164.85(12)
C11 C9 O9 C32 73.13(14)
C8 C9 O9 C32 -40.24(13)
O9 C32 O10 C12 58.65(17)
O8 C32 O10 C12 -56.72(17)
C33 C32 O10 C12 -177.98(14)
C11 C12 O10 C32 -46.11(17)
C13 C12 O10 C32 76.86(16)
O11 C16 O12 C17 -169.5(2)
C15 C16 O12 C17 12.4(3)
C20 C17 O12 C16 -170.50(15)
C13 C17 O12 C16 -46.8(2)
C22 C23 O13 C21 0.3(2)
C20 C21 O13 C23 -0.2(2)
O15 C38 O14 C30 2.0(2)
C39 C38 O14 C30 -177.88(14)
C2 C30 O14 C38 -152.00(12)
C8 C30 O14 C38 81.30(15)
